data_1561004
loop_
_publ_author_name
'Fertig, Alex A.'
'Rabbani, S. M. Gulam'
'Koch, Melissa D.'
'Brennessel, William W.'
'Mir\'o, Pere'
'Matson, Ellen M.'

_publ_section_title
;
 Physicochemical implications of surface alkylation of high-valent,
 Lindqvist-type polyoxovanadate-alkoxide clusters.
;
_journal_issue 12
_journal_name_full Nanoscale
_journal_page_first 6162
_journal_page_last 6173
_journal_paper_doi 10.1039/d0nr09201k
_journal_volume 13
_journal_year 2021
_chemical_formula_moiety 'C11 H21 O19 V6, C16 H36 P'
_chemical_formula_sum 'C27 H57 O19 P V6'
_chemical_formula_weight 1022.33
_space_group_crystal_system monoclinic
_space_group_IT_number 15
_space_group_name_Hall '-C 2yc'
_space_group_name_H-M_alt 'C 1 2/c 1'
_atom_sites_solution_hydrogens geom
_atom_sites_solution_primary dual
_atom_sites_solution_secondary difmap
_audit_creation_date 2020-11-12
_audit_creation_method
;
Olex2 1.3-ac4
(compiled 2020.03.28 svn.rd84adfe8 for Rigaku Oxford Diffraction, GUI svn.r6032)
;
_audit_update_record
;
2020-12-30 deposited with the CCDC.	2021-03-05 downloaded from the CCDC.
;
_cell_angle_alpha 90
_cell_angle_beta 92.394(3)
_cell_angle_gamma 90
_cell_formula_units_Z 4
_cell_length_a 13.0905(4)
_cell_length_b 16.6569(5)
_cell_length_c 18.2558(5)
_cell_measurement_reflns_used 11892
_cell_measurement_temperature 100.00(10)
_cell_measurement_theta_max 75.4690
_cell_measurement_theta_min 4.3150
_cell_volume 3977.2(2)
_computing_cell_refinement 'CrysAlisPro 1.171.40.84a (Rigaku OD, 2020)'
_computing_data_collection 'CrysAlisPro 1.171.40.84a (Rigaku OD, 2020)'
_computing_data_reduction 'CrysAlisPro 1.171.40.84a (Rigaku OD, 2020)'
_computing_molecular_graphics 'Olex2 1.3-ac4 (Dolomanov et al., 2009)'
_computing_publication_material 'Olex2 1.3-ac4 (Dolomanov et al., 2009)'
_computing_structure_refinement 'SHELXL 2018/3 (Sheldrick, 2015b)'
_computing_structure_solution 'SHELXT 2018/2 (Sheldrick, 2015a)'
_diffrn_ambient_environment N~2~
_diffrn_ambient_temperature 100.00(10)
_diffrn_detector 'Hybrid Pixel Array Detector'
_diffrn_detector_area_resol_mean 10.0000
_diffrn_detector_type HyPix
_diffrn_measured_fraction_theta_full 0.992
_diffrn_measured_fraction_theta_max 0.973
_diffrn_measurement_details
;
List of Runs (angles in degrees, time in seconds):

  # Type    Start    End  Width  t~exp~   \w     \q     \k     \f   Frames
#--------------------------------------------------------------------------
  1  \w    -21.00  22.00   0.50    3.81    --  -49.62  33.00 -62.00   86
  2  \w    -42.00 -12.00   0.50   15.25    --  -84.25  45.00  30.00   60
  3  \w    -42.00 -12.00   0.50   15.25    --  -84.25  45.00  90.00   60
  4  \w    -42.00 -12.00   0.50   15.25    --  -84.25  45.00 120.00   60
  5  \w    -75.00 -12.00   0.50   15.25    --  -84.25  61.00 -60.00  126
  6  \w   -121.00 -42.00   0.50    3.81    --  -49.62 -33.00 139.00  158
  7  \w   -121.00 -29.00   0.50    3.81    --  -49.62 -77.00 120.00  184
  8  \w     43.00 122.00   0.50    3.81    --   49.62  33.00 -62.00  158
  9  \w     98.00 178.00   0.50   15.25    --  105.75  33.00 -62.00  160
 10  \w     98.00 164.00   0.50   15.25    --  105.75  15.00  60.00  132
 11  \w     92.00 178.00   0.50   15.25    --  105.75 125.00-180.00  172
 12  \w     34.00  87.00   0.50   15.25    --  105.75 -61.00-150.00  106
 13  \w     34.00 109.00   0.50   15.25    --  105.75 -94.00 -90.00  150
 14  \w     34.00 109.00   0.50   15.25    --  105.75 -94.00 -30.00  150
 15  \w     34.00  87.00   0.50   15.25    --  105.75 -61.00 120.00  106
 16  \w     34.00  87.00   0.50   15.25    --  105.75 -61.00 150.00  106
 17  \w     34.00 109.00   0.50   15.25    --  105.75 -94.00  90.00  150
 18  \w     34.00  87.00   0.50   15.25    --  105.75 -61.00  90.00  106
 19  \w     34.00  87.00   0.50   15.25    --  105.75 -61.00   0.00  106
 20  \w     34.00  87.00   0.50   15.25    --  105.75 -61.00 -60.00  106
 21  \w     34.00  87.00   0.50   15.25    --  105.75 -61.00-180.00  106
 22  \w     29.00 122.00   0.50    3.81    --   49.62  77.00   0.00  186
 23  \w    -22.00  33.00   0.50    3.81    --   49.62 -33.00 139.00  110
 24  \w    -23.00   5.00   0.50    3.81    --   49.62 -19.00   0.00   56
 25  \w    -23.00   5.00   0.50    3.81    --   49.62 -19.00 -30.00   56
 26  \w   -121.00 -42.00   0.50    3.81    --  -49.62 -38.00-120.00  158
 27  \w   -156.00 -76.00   0.50   15.25    --  -84.25 -33.00 139.00  160
;
_diffrn_measurement_device 'four-circle diffractometer'
_diffrn_measurement_device_type 'XtaLAB Synergy, Dualflex, HyPix'
_diffrn_measurement_method '\w scans'
_diffrn_orient_matrix_type 'CrysAlisPro convention (1999,Acta A55,543-557)'
_diffrn_orient_matrix_UB_11 -0.1096821000
_diffrn_orient_matrix_UB_12 -0.0310211000
_diffrn_orient_matrix_UB_13 -0.0154536000
_diffrn_orient_matrix_UB_21 0.0283497000
_diffrn_orient_matrix_UB_22 -0.0247212000
_diffrn_orient_matrix_UB_23 -0.0778530000
_diffrn_orient_matrix_UB_31 0.0323986000
_diffrn_orient_matrix_UB_32 -0.0835578000
_diffrn_orient_matrix_UB_33 0.0287774000
_diffrn_radiation_monochromator mirror
_diffrn_radiation_probe x-ray
_diffrn_radiation_type 'Cu K\a'
_diffrn_radiation_wavelength 1.54184
_diffrn_reflns_av_R_equivalents 0.0728
_diffrn_reflns_av_unetI/netI 0.0331
_diffrn_reflns_Laue_measured_fraction_full 0.992
_diffrn_reflns_Laue_measured_fraction_max 0.973
_diffrn_reflns_limit_h_max 16
_diffrn_reflns_limit_h_min -15
_diffrn_reflns_limit_k_max 15
_diffrn_reflns_limit_k_min -20
_diffrn_reflns_limit_l_max 22
_diffrn_reflns_limit_l_min -23
_diffrn_reflns_number 23900
_diffrn_reflns_point_group_measured_fraction_full 0.992
_diffrn_reflns_point_group_measured_fraction_max 0.973
_diffrn_reflns_theta_full 74.504
_diffrn_reflns_theta_max 77.983
_diffrn_reflns_theta_min 4.298
_diffrn_source 'micro-focus sealed X-ray tube'
_diffrn_source_type 'PhotonJet (Cu) X-ray Source'
_exptl_absorpt_coefficient_mu 12.383
_exptl_absorpt_correction_T_max 1.00000
_exptl_absorpt_correction_T_min 0.35583
_exptl_absorpt_correction_type multi-scan
_exptl_absorpt_process_details
;
CrysAlisPro 1.171.40.84a (Rigaku Oxford Diffraction, 2020)
Empirical absorption correction using spherical harmonics,
implemented in SCALE3 ABSPACK scaling algorithm.
;
_exptl_crystal_colour red-orange
_exptl_crystal_colour_primary orange
_exptl_crystal_density_diffrn 1.707
_exptl_crystal_description plate
_exptl_crystal_F_000 2096
_exptl_crystal_size_max 0.146
_exptl_crystal_size_mid 0.082
_exptl_crystal_size_min 0.047
_refine_diff_density_max 0.549
_refine_diff_density_min -0.366
_refine_diff_density_rms 0.092
_refine_ls_extinction_method none
_refine_ls_goodness_of_fit_ref 1.072
_refine_ls_hydrogen_treatment constr
_refine_ls_matrix_type full
_refine_ls_number_parameters 328
_refine_ls_number_reflns 4147
_refine_ls_number_restraints 108
_refine_ls_restrained_S_all 1.110
_refine_ls_R_factor_all 0.0554
_refine_ls_R_factor_gt 0.0472
_refine_ls_shift/su_max 0.001
_refine_ls_shift/su_mean 0.000
_refine_ls_structure_factor_coef Fsqd
_refine_ls_weighting_details 'w=1/[\s^2^(Fo^2^)+(0.0913P)^2^+1.6444P] where P=(Fo^2^+2Fc^2^)/3'
_refine_ls_weighting_scheme calc
_refine_ls_wR_factor_gt 0.1379
_refine_ls_wR_factor_ref 0.1444
_reflns_Friedel_coverage 0.000
_reflns_number_gt 3412
_reflns_number_total 4147
_reflns_threshold_expression 'I > 2\s(I)'
_cod_data_source_file d0nr09201k2.cif
_cod_data_source_block mataf27
_cod_depositor_comments 'Adding full bibliography for 1561002--1561005.cif.'
_cod_original_cell_volume 3977.1(2)
_cod_database_code 1561004
_shelx_shelxl_version_number 2018/3
_shelx_space_group_comment
;
The symmetry employed for this shelxl refinement is uniquely defined
by the following loop, which should always be used as a source of
symmetry information in preference to the above space-group names.
They are only intended as comments.
;
_shelx_estimated_absorpt_t_max 0.594
_shelx_estimated_absorpt_t_min 0.265
_reflns_odcompleteness_completeness 99.15
_reflns_odcompleteness_iscentric 1
_reflns_odcompleteness_theta 74.33
_olex2_refinement_description
;
1. Fixed Uiso
 At 1.2 times of:
  All C(H,H) groups
 At 1.5 times of:
  All C(H,H,H) groups
2. Uiso/Uaniso restraints and constraints
All non-hydrogen atoms have similar U: within 1.2A with sigma of 0.02 and sigma
for terminal atoms of 0.04 within 1.2A
C13 \\sim C22: within 8A with sigma of 0.005 and sigma for terminal atoms of
0.01 within 8A
3. Rigid body (RIGU) restrains
 C7, C8, C9, C10
 with sigma for 1-2 distances of 0.004 and sigma for 1-3 distances of 0.004
 C11, C12, C13, C14
 with sigma for 1-2 distances of 0.004 and sigma for 1-3 distances of 0.004
 C15, C16, C17, C18
 with sigma for 1-2 distances of 0.004 and sigma for 1-3 distances of 0.004
 C19, C20, C21, C22
 with sigma for 1-2 distances of 0.004 and sigma for 1-3 distances of 0.004
4. Same fragment restrains
{P1, C15, C16, C17, C18} sigma for 1-2: 0.02, 1-3: 0.04
{P1, C11, C12, C13, C14} sigma for 1-2: 0.02, 1-3: 0.04
{P1, C19, C20, C21, C22} sigma for 1-2: 0.02, 1-3: 0.04
as in
{P1, C7, C8, C9, C10}
5. Others
 Fixed Sof: C6(0.5) H6A(0.5) H6B(0.5) H6C(0.5) P1(0.5) C7(0.5) H7A(0.5)
 H7B(0.5) C8(0.5) H8A(0.5) H8B(0.5) C9(0.5) H9A(0.5) H9B(0.5) C10(0.5)
 H10A(0.5) H10B(0.5) H10C(0.5) C11(0.5) H11A(0.5) H11B(0.5) C12(0.5) H12A(0.5)
 H12B(0.5) C13(0.5) H13A(0.5) H13B(0.5) C14(0.5) H14A(0.5) H14B(0.5) H14C(0.5)
 C15(0.5) H15A(0.5) H15B(0.5) C16(0.5) H16A(0.5) H16B(0.5) C17(0.5) H17A(0.5)
 H17B(0.5) C18(0.5) H18A(0.5) H18B(0.5) H18C(0.5) C19(0.5) H19A(0.5) H19B(0.5)
 C20(0.5) H20A(0.5) H20B(0.5) C21(0.5) H21A(0.5) H21B(0.5) C22(0.5) H22A(0.5)
 H22B(0.5) H22C(0.5)
6.a Secondary CH2 refined with riding coordinates:
 C1(H1A,H1B), C2(H2A,H2B), C3(H3A,H3B), C7(H7A,H7B), C8(H8A,H8B), C9(H9A,H9B),
 C11(H11A,H11B), C12(H12A,H12B), C13(H13A,H13B), C15(H15A,H15B), C16(H16A,H16B),
  C17(H17A,H17B), C19(H19A,H19B), C20(H20A,H20B), C21(H21A,H21B)
6.b Idealised Me refined as rotating group:
 C5(H5A,H5B,H5C), C6(H6A,H6B,H6C), C10(H10A,H10B,H10C), C14(H14A,H14B,H14C),
 C18(H18A,H18B,H18C), C22(H22A,H22B,H22C)
;
_olex2_submission_original_sample_id mataf27
_olex2_submission_special_instructions 'No special instructions were received'
_oxdiff_exptl_absorpt_empirical_details
;
Empirical correction (ABSPACK) includes:
- Absorption correction using spherical harmonics
- Frame scaling
;
_oxdiff_exptl_absorpt_empirical_full_max 2.537
_oxdiff_exptl_absorpt_empirical_full_min 0.419

loop_
_space_group_symop_operation_xyz
'x, y, z'
'-x, y, -z+1/2'
'x+1/2, y+1/2, z'
'-x+1/2, y+1/2, -z+1/2'
'-x, -y, -z'
'x, -y, z-1/2'
'-x+1/2, -y+1/2, -z'
'x+1/2, -y+1/2, z-1/2'

loop_
_atom_site_label
_atom_site_type_symbol
_atom_site_fract_x
_atom_site_fract_y
_atom_site_fract_z
_atom_site_U_iso_or_equiv
_atom_site_adp_type
_atom_site_occupancy
_atom_site_site_symmetry_order
_atom_site_calc_flag
_atom_site_refinement_flags_posn
_atom_site_refinement_flags_adp
_atom_site_refinement_flags_occupancy
_atom_site_disorder_assembly
_atom_site_disorder_group
V1 V 0.83866(5) 0.35088(4) 0.45104(3) 0.05422(19) Uani 1 1 d . . . . .
V2 V 0.88757(4) 0.18164(3) 0.53869(3) 0.05070(18) Uani 1 1 d . . . . .
V3 V 0.73323(5) 0.31672(3) 0.60593(3) 0.04969(18) Uani 1 1 d . . . . .
O1 O 0.9123(2) 0.42042(16) 0.42413(14) 0.0658(7) Uani 1 1 d . . . . .
O2 O 0.9920(2) 0.14370(14) 0.57183(13) 0.0598(6) Uani 1 1 d . . . . .
O3 O 0.7360(2) 0.36188(15) 0.68320(13) 0.0622(6) Uani 1 1 d . . . . .
O4 O 0.94923(17) 0.28163(14) 0.49768(12) 0.0533(5) Uani 1 1 d . . . . .
O5 O 0.82528(18) 0.39007(13) 0.55325(12) 0.0530(5) Uani 1 1 d . . . . .
O6 O 0.71102(19) 0.38559(13) 0.42824(12) 0.0563(6) Uani 1 1 d . . . . .
O7 O 0.83818(19) 0.27932(15) 0.37129(12) 0.0571(5) Uani 1 1 d . . . . .
O8 O 0.86289(17) 0.25324(13) 0.62391(12) 0.0510(5) Uani 1 1 d . . . . .
O9 O 0.62464(19) 0.35795(14) 0.55614(13) 0.0567(6) Uani 1 1 d . . . . .
O10 O 0.750000 0.250000 0.500000 0.0478(7) Uani 1 2 d S . P . .
C1 C 1.0309(3) 0.3203(2) 0.5393(2) 0.0585(8) Uani 1 1 d . . . . .
H1A H 1.060451 0.361851 0.509636 0.070 Uiso 1 1 calc R U . . .
H1B H 1.083897 0.281220 0.551438 0.070 Uiso 1 1 calc R U . . .
C2 C 0.9134(3) 0.4220(2) 0.59186(19) 0.0583(8) Uani 1 1 d . . . . .
H2A H 0.892739 0.446527 0.637084 0.070 Uiso 1 1 calc R U . . .
H2B H 0.943456 0.463463 0.562312 0.070 Uiso 1 1 calc R U . . .
C3 C 0.9486(3) 0.2932(2) 0.65828(19) 0.0552(8) Uani 1 1 d . . . . .
H3A H 1.000979 0.253865 0.671048 0.066 Uiso 1 1 calc R U . . .
H3B H 0.927580 0.317912 0.703357 0.066 Uiso 1 1 calc R U . . .
C4 C 0.9939(3) 0.3575(2) 0.6098(2) 0.0588(8) Uani 1 1 d . . . . .
C5 C 1.0848(3) 0.3967(2) 0.6515(2) 0.0668(10) Uani 1 1 d . . . . .
H5A H 1.133786 0.356200 0.665979 0.100 Uiso 1 1 calc R U . . .
H5B H 1.061308 0.423263 0.694363 0.100 Uiso 1 1 calc R U . . .
H5C H 1.116188 0.435148 0.620438 0.100 Uiso 1 1 calc R U . . .
C6 C 0.9319(6) 0.2758(5) 0.3294(4) 0.0621(17) Uani 0.5 1 d . . P . .
H6A H 0.952821 0.329308 0.317469 0.093 Uiso 0.5 1 calc R U P . .
H6B H 0.918643 0.245902 0.285090 0.093 Uiso 0.5 1 calc R U P . .
H6C H 0.985169 0.249983 0.358418 0.093 Uiso 0.5 1 calc R U P . .
P1 P 0.4960(8) 0.49867(10) 0.2485(6) 0.0580(7) Uani 0.5 1 d D . P A -1
C7 C 0.5479(6) 0.5813(4) 0.3024(4) 0.0597(16) Uani 0.5 1 d D . P A -1
H7A H 0.600173 0.607595 0.274894 0.072 Uiso 0.5 1 calc R U P A -1
H7B H 0.493935 0.619992 0.309560 0.072 Uiso 0.5 1 calc R U P A -1
C8 C 0.5946(7) 0.5569(5) 0.3776(4) 0.0626(17) Uani 0.5 1 d D . P A -1
H8A H 0.541769 0.532965 0.406255 0.075 Uiso 0.5 1 calc R U P A -1
H8B H 0.646798 0.516616 0.370862 0.075 Uiso 0.5 1 calc R U P A -1
C9 C 0.642(3) 0.6271(11) 0.4201(11) 0.085(7) Uani 0.5 1 d D . P A -1
H9A H 0.690859 0.653795 0.390113 0.102 Uiso 0.5 1 calc R U P A -1
H9B H 0.588508 0.665554 0.430546 0.102 Uiso 0.5 1 calc R U P A -1
C10 C 0.6933(16) 0.6009(14) 0.4900(10) 0.111(8) Uani 0.5 1 d D . P A -1
H10A H 0.643226 0.581579 0.522630 0.166 Uiso 0.5 1 calc R U P A -1
H10B H 0.729402 0.645414 0.512174 0.166 Uiso 0.5 1 calc R U P A -1
H10C H 0.740826 0.558627 0.480318 0.166 Uiso 0.5 1 calc R U P A -1
C11 C 0.3882(7) 0.4610(4) 0.2949(4) 0.0624(17) Uani 0.5 1 d D . P A -1
H11A H 0.410178 0.445627 0.344350 0.075 Uiso 0.5 1 calc R U P A -1
H11B H 0.338147 0.503589 0.298514 0.075 Uiso 0.5 1 calc R U P A -1
C12 C 0.3372(7) 0.3883(6) 0.2562(5) 0.078(2) Uani 0.5 1 d D . P A -1
H12A H 0.305480 0.405547 0.209904 0.093 Uiso 0.5 1 calc R U P A -1
H12B H 0.389197 0.348894 0.245721 0.093 Uiso 0.5 1 calc R U P A -1
C13 C 0.2601(8) 0.3509(6) 0.3004(5) 0.070(2) Uani 0.5 1 d D U P A -1
H13A H 0.298489 0.331853 0.343571 0.085 Uiso 0.5 1 calc R U P A -1
H13B H 0.240434 0.302975 0.273071 0.085 Uiso 0.5 1 calc R U P A -1
C14 C 0.1640(9) 0.3801(6) 0.3289(6) 0.092(3) Uani 0.5 1 d D . P A -1
H14A H 0.178573 0.418161 0.367459 0.138 Uiso 0.5 1 calc R U P A -1
H14B H 0.126416 0.335764 0.347848 0.138 Uiso 0.5 1 calc R U P A -1
H14C H 0.124161 0.405549 0.290185 0.138 Uiso 0.5 1 calc R U P A -1
C15 C 0.4597(7) 0.5322(4) 0.1573(4) 0.0618(17) Uani 0.5 1 d D . P A -1
H15A H 0.519253 0.554911 0.135144 0.074 Uiso 0.5 1 calc R U P A -1
H15B H 0.437907 0.486088 0.128212 0.074 Uiso 0.5 1 calc R U P A -1
C16 C 0.3738(8) 0.5948(6) 0.1547(4) 0.075(2) Uani 0.5 1 d D . P A -1
H16A H 0.312336 0.570289 0.172459 0.090 Uiso 0.5 1 calc R U P A -1
H16B H 0.392840 0.638412 0.187737 0.090 Uiso 0.5 1 calc R U P A -1
C17 C 0.350(2) 0.6291(8) 0.0795(7) 0.058(4) Uani 0.5 1 d D . P A -1
H17A H 0.299326 0.671081 0.084685 0.070 Uiso 0.5 1 calc R U P A -1
H17B H 0.411537 0.654760 0.063308 0.070 Uiso 0.5 1 calc R U P A -1
C18 C 0.3117(18) 0.5746(11) 0.0193(7) 0.094(6) Uani 0.5 1 d D . P A -1
H18A H 0.365979 0.539761 0.005377 0.141 Uiso 0.5 1 calc R U P A -1
H18B H 0.288469 0.606015 -0.022165 0.141 Uiso 0.5 1 calc R U P A -1
H18C H 0.256052 0.542916 0.036195 0.141 Uiso 0.5 1 calc R U P A -1
C19 C 0.5878(7) 0.4182(5) 0.2437(4) 0.0674(18) Uani 0.5 1 d D . P A -1
H19A H 0.601213 0.397050 0.292634 0.081 Uiso 0.5 1 calc R U P A -1
H19B H 0.557726 0.375290 0.213961 0.081 Uiso 0.5 1 calc R U P A -1
C20 C 0.6885(7) 0.4420(5) 0.2120(5) 0.078(2) Uani 0.5 1 d D . P A -1
H20A H 0.708050 0.492059 0.235813 0.093 Uiso 0.5 1 calc R U P A -1
H20B H 0.672862 0.454964 0.161009 0.093 Uiso 0.5 1 calc R U P A -1
C21 C 0.7849(11) 0.3914(8) 0.2125(9) 0.123(4) Uani 0.5 1 d D . P A -1
H21A H 0.834818 0.414205 0.180658 0.147 Uiso 0.5 1 calc R U P A -1
H21B H 0.815338 0.386625 0.261684 0.147 Uiso 0.5 1 calc R U P A -1
C22 C 0.7496(13) 0.3154(8) 0.1857(9) 0.117(4) Uani 0.5 1 d D U P A -1
H22A H 0.789670 0.273390 0.208711 0.176 Uiso 0.5 1 calc R U P A -1
H22B H 0.756274 0.313073 0.133611 0.176 Uiso 0.5 1 calc R U P A -1
H22C H 0.679116 0.308535 0.196884 0.176 Uiso 0.5 1 calc R U P A -1

loop_
_atom_site_aniso_label
_atom_site_aniso_U_11
_atom_site_aniso_U_22
_atom_site_aniso_U_33
_atom_site_aniso_U_23
_atom_site_aniso_U_13
_atom_site_aniso_U_12
V1 0.0575(4) 0.0576(3) 0.0471(3) 0.0136(2) -0.0046(2) -0.0033(2)
V2 0.0537(3) 0.0505(3) 0.0474(3) 0.0071(2) -0.0042(2) 0.0078(2)
V3 0.0559(3) 0.0500(3) 0.0429(3) 0.0027(2) -0.0014(2) 0.0048(2)
O1 0.0714(16) 0.0677(14) 0.0578(14) 0.0185(11) -0.0055(12) -0.0078(12)
O2 0.0616(14) 0.0619(14) 0.0554(13) 0.0090(10) -0.0042(11) 0.0111(11)
O3 0.0716(16) 0.0643(14) 0.0507(13) -0.0037(10) 0.0019(11) 0.0051(12)
O4 0.0511(12) 0.0598(13) 0.0486(11) 0.0075(10) -0.0022(9) -0.0001(10)
O5 0.0594(13) 0.0486(11) 0.0505(11) 0.0046(9) -0.0047(10) -0.0001(10)
O6 0.0664(14) 0.0504(12) 0.0513(12) 0.0073(9) -0.0078(11) 0.0070(10)
O7 0.0577(13) 0.0671(14) 0.0464(11) 0.0062(10) 0.0000(10) 0.0040(11)
O8 0.0550(12) 0.0540(11) 0.0434(10) 0.0069(9) -0.0029(9) 0.0026(10)
O9 0.0600(14) 0.0563(13) 0.0535(12) -0.0005(10) 0.0000(11) 0.0113(10)
O10 0.0494(16) 0.0498(15) 0.0439(15) 0.0029(12) -0.0003(12) 0.0044(13)
C1 0.0514(19) 0.067(2) 0.0564(19) 0.0087(15) -0.0073(15) -0.0046(15)
C2 0.067(2) 0.0531(17) 0.0539(18) 0.0035(14) -0.0073(16) -0.0075(15)
C3 0.0583(19) 0.0594(18) 0.0468(15) 0.0042(14) -0.0098(14) 0.0024(15)
C4 0.060(2) 0.062(2) 0.0537(17) 0.0078(14) -0.0073(15) -0.0024(16)
C5 0.067(2) 0.069(2) 0.063(2) 0.0073(17) -0.0141(18) -0.0103(18)
C6 0.060(4) 0.072(4) 0.054(4) 0.006(3) 0.006(3) 0.000(3)
P1 0.0774(16) 0.0548(7) 0.0413(8) -0.004(3) -0.0039(9) 0.011(3)
C7 0.063(4) 0.061(4) 0.054(4) 0.006(3) 0.002(3) 0.008(3)
C8 0.067(5) 0.073(5) 0.048(4) 0.002(4) 0.000(3) 0.005(4)
C9 0.064(11) 0.109(14) 0.082(10) -0.034(9) 0.001(8) 0.003(9)
C10 0.071(8) 0.17(2) 0.089(8) -0.048(9) -0.008(6) 0.037(9)
C11 0.079(5) 0.063(4) 0.045(3) 0.007(3) -0.010(3) 0.008(4)
C12 0.091(6) 0.080(5) 0.062(5) -0.004(4) -0.006(4) -0.016(5)
C13 0.108(5) 0.047(5) 0.056(4) 0.002(3) 0.000(4) -0.015(4)
C14 0.134(8) 0.067(5) 0.077(6) 0.011(4) 0.034(6) 0.016(5)
C15 0.085(5) 0.058(4) 0.042(3) 0.005(3) -0.002(3) -0.002(3)
C16 0.096(6) 0.084(5) 0.044(4) 0.009(4) -0.004(4) 0.016(5)
C17 0.063(10) 0.070(8) 0.042(6) -0.001(5) 0.002(6) -0.003(7)
C18 0.135(13) 0.100(9) 0.047(5) -0.006(7) 0.007(6) -0.056(9)
C19 0.101(6) 0.054(4) 0.047(4) -0.002(3) -0.005(4) 0.005(4)
C20 0.105(6) 0.068(5) 0.061(5) -0.001(4) 0.011(5) 0.004(4)
C21 0.152(10) 0.105(9) 0.110(10) -0.010(8) -0.011(9) 0.036(8)
C22 0.143(8) 0.105(8) 0.103(7) 0.009(6) 0.002(7) -0.010(6)

loop_
_atom_type_symbol
_atom_type_description
_atom_type_scat_dispersion_real
_atom_type_scat_dispersion_imag
_atom_type_scat_source
C C 0.0181 0.0091 'International Tables Vol C Tables 4.2.6.8 and 6.1.1.4'
H H 0.0000 0.0000 'International Tables Vol C Tables 4.2.6.8 and 6.1.1.4'
O O 0.0492 0.0322 'International Tables Vol C Tables 4.2.6.8 and 6.1.1.4'
P P 0.2955 0.4335 'International Tables Vol C Tables 4.2.6.8 and 6.1.1.4'
V V 0.0687 2.1097 'International Tables Vol C Tables 4.2.6.8 and 6.1.1.4'

loop_
_geom_angle_atom_site_label_1
_geom_angle_atom_site_label_2
_geom_angle_atom_site_label_3
_geom_angle
_geom_angle_site_symmetry_1
_geom_angle_site_symmetry_3
_geom_angle_publ_flag
O1 V1 O4 96.49(12) . . ?
O1 V1 O5 97.37(12) . . ?
O1 V1 O6 105.21(12) . . ?
O1 V1 O7 101.77(13) . . ?
O1 V1 O10 172.85(9) . . ?
O4 V1 O10 77.14(7) . . ?
O5 V1 O4 83.18(9) . . ?
O5 V1 O10 78.78(7) . . ?
O6 V1 O4 157.87(11) . . ?
O6 V1 O5 89.68(10) . . ?
O6 V1 O7 92.95(11) . . ?
O6 V1 O10 80.94(8) . . ?
O7 V1 O4 86.75(10) . . ?
O7 V1 O5 159.25(10) . . ?
O7 V1 O10 81.31(8) . . ?
O2 V2 O4 96.77(12) . . ?
O2 V2 O6 103.69(12) . 7_656 ?
O2 V2 O8 96.01(11) . . ?
O2 V2 O9 104.56(12) . 7_656 ?
O2 V2 O10 172.07(10) . . ?
O4 V2 O10 77.85(7) . . ?
O6 V2 O4 158.44(10) 7_656 . ?
O6 V2 O8 88.23(10) 7_656 . ?
O6 V2 O9 93.20(11) 7_656 7_656 ?
O6 V2 O10 81.08(7) 7_656 . ?
O8 V2 O4 82.87(10) . . ?
O8 V2 O10 77.65(6) . . ?
O9 V2 O4 88.12(10) 7_656 . ?
O9 V2 O8 158.39(10) 7_656 . ?
O9 V2 O10 81.27(7) 7_656 . ?
O3 V3 O5 98.38(12) . . ?
O3 V3 O7 101.28(12) . 7_656 ?
O3 V3 O8 96.63(12) . . ?
O3 V3 O9 104.80(13) . . ?
O3 V3 O10 172.92(10) . . ?
O5 V3 O8 83.00(9) . . ?
O5 V3 O10 78.77(7) . . ?
O7 V3 O5 158.70(10) 7_656 . ?
O7 V3 O8 86.65(10) 7_656 . ?
O7 V3 O10 80.76(7) 7_656 . ?
O8 V3 O10 76.65(6) . . ?
O9 V3 O5 90.17(11) . . ?
O9 V3 O7 92.66(11) . 7_656 ?
O9 V3 O8 158.25(10) . . ?
O9 V3 O10 81.78(8) . . ?
V2 O4 V1 109.87(11) . . ?
C1 O4 V1 118.2(2) . . ?
C1 O4 V2 118.39(19) . . ?
V1 O5 V3 109.27(10) . . ?
C2 O5 V1 118.9(2) . . ?
C2 O5 V3 118.83(19) . . ?
V1 O6 V2 112.81(11) . 7_656 ?
V1 O7 V3 110.39(12) . 7_656 ?
C6 O7 V1 116.8(4) . . ?
C6 O7 V3 120.4(4) . 7_656 ?
V2 O8 V3 110.43(10) . . ?
C3 O8 V2 118.1(2) . . ?
C3 O8 V3 117.92(19) . . ?
V3 O9 V2 111.91(12) . 7_656 ?
V1 O10 V1 180.00(2) 7_656 . ?
V1 O10 V3 92.47(2) 7_656 7_656 ?
V1 O10 V3 87.53(2) 7_656 . ?
V1 O10 V3 87.53(2) . 7_656 ?
V1 O10 V3 92.47(2) . . ?
V2 O10 V1 94.84(2) 7_656 7_656 ?
V2 O10 V1 85.16(2) . 7_656 ?
V2 O10 V1 85.16(2) 7_656 . ?
V2 O10 V1 94.84(2) . . ?
V2 O10 V2 180.00(3) 7_656 . ?
V2 O10 V3 85.02(2) 7_656 . ?
V2 O10 V3 94.98(2) 7_656 7_656 ?
V2 O10 V3 85.02(2) . 7_656 ?
V2 O10 V3 94.98(2) . . ?
V3 O10 V3 180.0 . 7_656 ?
O4 C1 H1A 109.2 . . ?
O4 C1 H1B 109.2 . . ?
O4 C1 C4 111.9(3) . . ?
H1A C1 H1B 107.9 . . ?
C4 C1 H1A 109.2 . . ?
C4 C1 H1B 109.2 . . ?
O5 C2 H2A 109.2 . . ?
O5 C2 H2B 109.2 . . ?
O5 C2 C4 112.2(3) . . ?
H2A C2 H2B 107.9 . . ?
C4 C2 H2A 109.2 . . ?
C4 C2 H2B 109.2 . . ?
O8 C3 H3A 109.0 . . ?
O8 C3 H3B 109.0 . . ?
O8 C3 C4 112.9(3) . . ?
H3A C3 H3B 107.8 . . ?
C4 C3 H3A 109.0 . . ?
C4 C3 H3B 109.0 . . ?
C1 C4 C2 110.2(3) . . ?
C1 C4 C5 109.0(3) . . ?
C2 C4 C5 108.7(3) . . ?
C3 C4 C1 110.5(3) . . ?
C3 C4 C2 109.7(3) . . ?
C3 C4 C5 108.9(3) . . ?
C4 C5 H5A 109.5 . . ?
C4 C5 H5B 109.5 . . ?
C4 C5 H5C 109.5 . . ?
H5A C5 H5B 109.5 . . ?
H5A C5 H5C 109.5 . . ?
H5B C5 H5C 109.5 . . ?
O7 C6 H6A 109.5 . . ?
O7 C6 H6B 109.5 . . ?
O7 C6 H6C 109.5 . . ?
H6A C6 H6B 109.5 . . ?
H6A C6 H6C 109.5 . . ?
H6B C6 H6C 109.5 . . ?
C11 P1 C7 107.2(6) . . ?
C11 P1 C15 111.3(7) . . ?
C11 P1 C19 107.6(5) . . ?
C15 P1 C7 110.2(4) . . ?
C15 P1 C19 109.6(6) . . ?
C19 P1 C7 110.9(7) . . ?
P1 C7 H7A 108.7 . . ?
P1 C7 H7B 108.7 . . ?
H7A C7 H7B 107.6 . . ?
C8 C7 P1 114.4(6) . . ?
C8 C7 H7A 108.7 . . ?
C8 C7 H7B 108.7 . . ?
C7 C8 H8A 109.0 . . ?
C7 C8 H8B 109.0 . . ?
H8A C8 H8B 107.8 . . ?
C9 C8 C7 113.0(9) . . ?
C9 C8 H8A 109.0 . . ?
C9 C8 H8B 109.0 . . ?
C8 C9 H9A 109.2 . . ?
C8 C9 H9B 109.2 . . ?
H9A C9 H9B 107.9 . . ?
C10 C9 C8 111.8(14) . . ?
C10 C9 H9A 109.2 . . ?
C10 C9 H9B 109.2 . . ?
C9 C10 H10A 109.5 . . ?
C9 C10 H10B 109.5 . . ?
C9 C10 H10C 109.5 . . ?
H10A C10 H10B 109.5 . . ?
H10A C10 H10C 109.5 . . ?
H10B C10 H10C 109.5 . . ?
P1 C11 H11A 108.9 . . ?
P1 C11 H11B 108.9 . . ?
H11A C11 H11B 107.7 . . ?
C12 C11 P1 113.2(6) . . ?
C12 C11 H11A 108.9 . . ?
C12 C11 H11B 108.9 . . ?
C11 C12 H12A 109.1 . . ?
C11 C12 H12B 109.1 . . ?
H12A C12 H12B 107.9 . . ?
C13 C12 C11 112.3(7) . . ?
C13 C12 H12A 109.1 . . ?
C13 C12 H12B 109.1 . . ?
C12 C13 H13A 104.0 . . ?
C12 C13 H13B 104.0 . . ?
C12 C13 C14 132.8(9) . . ?
H13A C13 H13B 105.5 . . ?
C14 C13 H13A 104.0 . . ?
C14 C13 H13B 104.0 . . ?
C13 C14 H14A 109.5 . . ?
C13 C14 H14B 109.5 . . ?
C13 C14 H14C 109.5 . . ?
H14A C14 H14B 109.5 . . ?
H14A C14 H14C 109.5 . . ?
H14B C14 H14C 109.5 . . ?
P1 C15 H15A 108.8 . . ?
P1 C15 H15B 108.8 . . ?
H15A C15 H15B 107.7 . . ?
C16 C15 P1 113.9(6) . . ?
C16 C15 H15A 108.8 . . ?
C16 C15 H15B 108.8 . . ?
C15 C16 H16A 108.7 . . ?
C15 C16 H16B 108.7 . . ?
H16A C16 H16B 107.6 . . ?
C17 C16 C15 114.2(11) . . ?
C17 C16 H16A 108.7 . . ?
C17 C16 H16B 108.7 . . ?
C16 C17 H17A 107.5 . . ?
C16 C17 H17B 107.5 . . ?
H17A C17 H17B 107.0 . . ?
C18 C17 C16 119.3(12) . . ?
C18 C17 H17A 107.5 . . ?
C18 C17 H17B 107.5 . . ?
C17 C18 H18A 109.5 . . ?
C17 C18 H18B 109.5 . . ?
C17 C18 H18C 109.5 . . ?
H18A C18 H18B 109.5 . . ?
H18A C18 H18C 109.5 . . ?
H18B C18 H18C 109.5 . . ?
P1 C19 H19A 108.6 . . ?
P1 C19 H19B 108.6 . . ?
H19A C19 H19B 107.6 . . ?
C20 C19 P1 114.6(7) . . ?
C20 C19 H19A 108.6 . . ?
C20 C19 H19B 108.6 . . ?
C19 C20 H20A 105.8 . . ?
C19 C20 H20B 105.8 . . ?
C19 C20 C21 126.2(9) . . ?
H20A C20 H20B 106.2 . . ?
C21 C20 H20A 105.8 . . ?
C21 C20 H20B 105.8 . . ?
C20 C21 H21A 111.1 . . ?
C20 C21 H21B 111.1 . . ?
H21A C21 H21B 109.0 . . ?
C22 C21 C20 103.5(12) . . ?
C22 C21 H21A 111.1 . . ?
C22 C21 H21B 111.1 . . ?
C21 C22 H22A 109.5 . . ?
C21 C22 H22B 109.5 . . ?
C21 C22 H22C 109.5 . . ?
H22A C22 H22B 109.5 . . ?
H22A C22 H22C 109.5 . . ?
H22B C22 H22C 109.5 . . ?

loop_
_geom_bond_atom_site_label_1
_geom_bond_atom_site_label_2
_geom_bond_distance
_geom_bond_site_symmetry_2
_geom_bond_publ_flag
V1 O1 1.598(3) . ?
V1 O4 2.012(2) . ?
V1 O5 1.991(2) . ?
V1 O6 1.800(2) . ?
V1 O7 1.881(3) . ?
V1 O10 2.2486(6) . ?
V2 O2 1.602(2) . ?
V2 O4 2.009(2) . ?
V2 O6 1.830(3) 7_656 ?
V2 O8 1.997(2) . ?
V2 O9 1.853(2) 7_656 ?
V2 O10 2.2209(5) . ?
V3 O3 1.598(2) . ?
V3 O5 1.992(2) . ?
V3 O7 1.907(3) 7_656 ?
V3 O8 2.015(2) . ?
V3 O9 1.792(2) . ?
V3 O10 2.2491(5) . ?
O4 C1 1.438(4) . ?
O5 C2 1.429(4) . ?
O7 C6 1.473(8) . ?
O8 C3 1.427(4) . ?
C1 H1A 0.9700 . ?
C1 H1B 0.9700 . ?
C1 C4 1.525(5) . ?
C2 H2A 0.9700 . ?
C2 H2B 0.9700 . ?
C2 C4 1.530(5) . ?
C3 H3A 0.9700 . ?
C3 H3B 0.9700 . ?
C3 C4 1.525(5) . ?
C4 C5 1.532(5) . ?
C5 H5A 0.9600 . ?
C5 H5B 0.9600 . ?
C5 H5C 0.9600 . ?
C6 H6A 0.9600 . ?
C6 H6B 0.9600 . ?
C6 H6C 0.9600 . ?
P1 C7 1.807(9) . ?
P1 C11 1.789(11) . ?
P1 C15 1.801(11) . ?
P1 C19 1.805(9) . ?
C7 H7A 0.9700 . ?
C7 H7B 0.9700 . ?
C7 C8 1.534(8) . ?
C8 H8A 0.9700 . ?
C8 H8B 0.9700 . ?
C8 C9 1.519(13) . ?
C9 H9A 0.9700 . ?
C9 H9B 0.9700 . ?
C9 C10 1.485(13) . ?
C10 H10A 0.9600 . ?
C10 H10B 0.9600 . ?
C10 H10C 0.9600 . ?
C11 H11A 0.9700 . ?
C11 H11B 0.9700 . ?
C11 C12 1.541(9) . ?
C12 H12A 0.9700 . ?
C12 H12B 0.9700 . ?
C12 C13 1.457(11) . ?
C13 H13A 0.9700 . ?
C13 H13B 0.9700 . ?
C13 C14 1.465(12) . ?
C14 H14A 0.9600 . ?
C14 H14B 0.9600 . ?
C14 H14C 0.9600 . ?
C15 H15A 0.9700 . ?
C15 H15B 0.9700 . ?
C15 C16 1.534(10) . ?
C16 H16A 0.9700 . ?
C16 H16B 0.9700 . ?
C16 C17 1.508(11) . ?
C17 H17A 0.9700 . ?
C17 H17B 0.9700 . ?
C17 C18 1.495(11) . ?
C18 H18A 0.9600 . ?
C18 H18B 0.9600 . ?
C18 H18C 0.9600 . ?
C19 H19A 0.9700 . ?
C19 H19B 0.9700 . ?
C19 C20 1.514(11) . ?
C20 H20A 0.9700 . ?
C20 H20B 0.9700 . ?
C20 C21 1.517(12) . ?
C21 H21A 0.9700 . ?
C21 H21B 0.9700 . ?
C21 C22 1.427(13) . ?
C22 H22A 0.9600 . ?
C22 H22B 0.9600 . ?
C22 H22C 0.9600 . ?

loop_
_geom_torsion_atom_site_label_1
_geom_torsion_atom_site_label_2
_geom_torsion_atom_site_label_3
_geom_torsion_atom_site_label_4
_geom_torsion
_geom_torsion_site_symmetry_1
_geom_torsion_site_symmetry_2
_geom_torsion_site_symmetry_3
_geom_torsion_site_symmetry_4
_geom_torsion_publ_flag
V1 O4 C1 C4 68.4(3) . . . . ?
V1 O5 C2 C4 -68.3(3) . . . . ?
V2 O4 C1 C4 -68.3(3) . . . . ?
V2 O8 C3 C4 68.6(3) . . . . ?
V3 O5 C2 C4 68.9(3) . . . . ?
V3 O8 C3 C4 -68.4(3) . . . . ?
O1 V1 O6 V2 -175.20(14) . . . 7_656 ?
O1 V1 O7 V3 173.44(13) . . . 7_656 ?
O1 V1 O7 C6 31.0(4) . . . . ?
O3 V3 O9 V2 176.04(14) . . . 7_656 ?
O4 V1 O6 V2 -6.9(4) . . . 7_656 ?
O4 V1 O7 V3 77.48(12) . . . 7_656 ?
O4 V1 O7 C6 -65.0(4) . . . . ?
O4 C1 C4 C2 -61.4(4) . . . . ?
O4 C1 C4 C3 59.9(4) . . . . ?
O4 C1 C4 C5 179.5(3) . . . . ?
O5 V1 O6 V2 -77.65(13) . . . 7_656 ?
O5 V1 O7 V3 16.5(4) . . . 7_656 ?
O5 V1 O7 C6 -125.9(4) . . . . ?
O5 V3 O9 V2 77.33(14) . . . 7_656 ?
O5 C2 C4 C1 61.1(4) . . . . ?
O5 C2 C4 C3 -60.6(4) . . . . ?
O5 C2 C4 C5 -179.5(3) . . . . ?
O6 V1 O7 V3 -80.36(13) . . . 7_656 ?
O6 V1 O7 C6 137.2(4) . . . . ?
O7 V1 O6 V2 81.76(14) . . . 7_656 ?
O7 V3 O9 V2 -81.56(14) 7_656 . . 7_656 ?
O8 V3 O9 V2 6.1(4) . . . 7_656 ?
O8 C3 C4 C1 -60.5(4) . . . . ?
O8 C3 C4 C2 61.1(4) . . . . ?
O8 C3 C4 C5 179.9(3) . . . . ?
O10 V1 O6 V2 1.04(10) . . . 7_656 ?
O10 V1 O7 V3 0.00(9) . . . 7_656 ?
O10 V1 O7 C6 -142.4(4) . . . . ?
O10 V3 O9 V2 -1.30(11) . . . 7_656 ?
P1 C7 C8 C9 177.5(16) . . . . ?
P1 C11 C12 C13 171.1(8) . . . . ?
P1 C15 C16 C17 174.4(11) . . . . ?
P1 C19 C20 C21 169.5(10) . . . . ?
C7 P1 C11 C12 -178.4(6) . . . . ?
C7 P1 C15 C16 -63.6(9) . . . . ?
C7 P1 C19 C20 -57.7(9) . . . . ?
C7 C8 C9 C10 -175.5(19) . . . . ?
C11 P1 C7 C8 66.6(8) . . . . ?
C11 P1 C15 C16 55.2(7) . . . . ?
C11 P1 C19 C20 -174.6(7) . . . . ?
C11 C12 C13 C14 61.9(15) . . . . ?
C15 P1 C7 C8 -172.1(7) . . . . ?
C15 P1 C11 C12 60.9(7) . . . . ?
C15 P1 C19 C20 64.2(8) . . . . ?
C15 C16 C17 C18 62(3) . . . . ?
C19 P1 C7 C8 -50.6(9) . . . . ?
C19 P1 C11 C12 -59.1(9) . . . . ?
C19 P1 C15 C16 174.1(7) . . . . ?
C19 C20 C21 C22 49.1(17) . . . . ?
